data_2221750
loop_
_publ_author_name
'Sousa, Carlos A. D.'
'Rodr\'iguez-Borges, Jos\'e E.'
'Vale, M. Lu\'isa C.'
'Garcia-Mera, Xerardo'

_publ_section_title
;
 (1<i>RS</i>,4<i>RS</i>,5<i>RS</i>)-Methyl
 2-(3,5-dinitrobenzoyl)-2-oxa-3-azabicyclo[3.3.0]oct-7-ene-4-carboxylate
;
_journal_coeditor_code KP2206
_journal_issue 5
_journal_name_full 'Acta Crystallographica Section E'
_journal_page_first o992
_journal_page_last o993
_journal_paper_doi 10.1107/S160053680901246X
_journal_volume 65
_journal_year 2009
_chemical_formula_iupac 'C15 H13 N3 O8'
_chemical_formula_moiety 'C15 H13 N3 O8'
_chemical_formula_sum 'C15 H13 N3 O8'
_chemical_formula_weight 363.28
_chemical_name_systematic
;(1<i>RS</i>,4<i>RS</i>,5<i>RS</i>)-Methyl 2-(3,5-dinitrobenzoyl)-2-oxa-3-
azabicyclo[3.3.0]oct-7-ene-4-carboxylate
;
_space_group_IT_number 2
_symmetry_cell_setting triclinic
_symmetry_space_group_name_Hall '-P 1'
_symmetry_space_group_name_H-M 'P -1'
_atom_sites_solution_hydrogens geom
_atom_sites_solution_primary direct
_atom_sites_solution_secondary difmap
_audit_conform_dict_name cif_core.dic
_audit_conform_dict_version 2.3
_audit_creation_method 'WinGX routine CIF_UPDATE'
_cell_angle_alpha 79.8810(10)
_cell_angle_beta 77.7730(10)
_cell_angle_gamma 78.2810(10)
_cell_formula_units_Z 4
_cell_length_a 8.7157(3)
_cell_length_b 10.8269(3)
_cell_length_c 17.0677(5)
_cell_measurement_reflns_used 6065
_cell_measurement_temperature 100(2)
_cell_measurement_theta_max 26.03
_cell_measurement_theta_min 2.43
_cell_volume 1526.35(8)
_computing_cell_refinement 'SAINT (Bruker, 2007)'
_computing_data_collection 'APEX2 (Bruker, 2007)'
_computing_data_reduction 'SAINT (Bruker, 2007)'
_computing_molecular_graphics 'Ortep-3 for Windows (Farrugia, 1997)'
_computing_publication_material 'WinGX publication routines (Farrugia, 1999)'
_computing_structure_refinement 'SHELXL97 (Sheldrick, 2008)'
_computing_structure_solution 'SIR97 (Altomare <i>et al.</i>,  1997)'
_diffrn_ambient_temperature 100(2)
_diffrn_measured_fraction_theta_full 0.999
_diffrn_measured_fraction_theta_max 0.999
_diffrn_measurement_device_type 'Bruker ApexII CCD area-detector'
_diffrn_measurement_method 'phi and omega scans'
_diffrn_radiation_monochromator graphite
_diffrn_radiation_source 'sealed tube'
_diffrn_radiation_type MoK\a
_diffrn_radiation_wavelength 0.71069
_diffrn_reflns_av_R_equivalents 0.0391
_diffrn_reflns_limit_h_max 10
_diffrn_reflns_limit_h_min -10
_diffrn_reflns_limit_k_max 13
_diffrn_reflns_limit_k_min -13
_diffrn_reflns_limit_l_max 21
_diffrn_reflns_limit_l_min 0
_diffrn_reflns_number 28142
_diffrn_reflns_theta_full 26.02
_diffrn_reflns_theta_max 26.02
_diffrn_reflns_theta_min 1.94
_exptl_absorpt_coefficient_mu 0.131
_exptl_absorpt_correction_T_max 0.99
_exptl_absorpt_correction_T_min 0.912787
_exptl_absorpt_correction_type multi-scan
_exptl_absorpt_process_details '(SADABS; Bruker, 2007)'
_exptl_crystal_colour colourless
_exptl_crystal_density_diffrn 1.581
_exptl_crystal_density_method 'not measured'
_exptl_crystal_description prism
_exptl_crystal_F_000 752
_exptl_crystal_size_max 0.26
_exptl_crystal_size_mid 0.23
_exptl_crystal_size_min 0.1
_refine_diff_density_max 0.27
_refine_diff_density_min -0.24
_refine_ls_extinction_method none
_refine_ls_goodness_of_fit_ref 1.05
_refine_ls_hydrogen_treatment constr
_refine_ls_matrix_type full
_refine_ls_number_parameters 471
_refine_ls_number_reflns 6012
_refine_ls_number_restraints 0
_refine_ls_restrained_S_all 1.05
_refine_ls_R_factor_all 0.0662
_refine_ls_R_factor_gt 0.0474
_refine_ls_shift/su_max 0
_refine_ls_shift/su_mean 0
_refine_ls_structure_factor_coef Fsqd
_refine_ls_weighting_details 'calc w=1/[\s^2^(Fo^2^)+(0.0478P)^2^+1.4085P] where P=(Fo^2^+2Fc^2^)/3'
_refine_ls_weighting_scheme calc
_refine_ls_wR_factor_gt 0.1163
_refine_ls_wR_factor_ref 0.1237
_reflns_number_gt 4564
_reflns_number_total 6012
_reflns_threshold_expression >2sigma(I)
_cod_data_source_file kp2206.cif
_cod_data_source_block I
_cod_database_code 2221750
_cod_database_fobs_code 2221750

loop_
_symmetry_equiv_pos_as_xyz
'x, y, z'
'-x, -y, -z'

loop_
_atom_site_type_symbol
_atom_site_label
_atom_site_fract_x
_atom_site_fract_y
_atom_site_fract_z
_atom_site_U_iso_or_equiv
_atom_site_adp_type
_atom_site_calc_flag
_atom_site_refinement_flags
_atom_site_occupancy
_atom_site_disorder_assembly
_atom_site_disorder_group
C C1 0.9942(2) 0.18394(19) 0.38593(13) 0.0155(4) Uani d . 1 . .
C C2 1.0752(2) 0.2818(2) 0.34588(13) 0.0166(4) Uani d . 1 . .
H H2 1.0992 0.2956 0.2896 0.02 Uiso calc R 1 . .
C C3 1.1195(2) 0.35814(19) 0.39127(13) 0.0160(4) Uani d . 1 . .
N N4 1.2051(2) 0.46174(17) 0.34844(11) 0.0195(4) Uani d . 1 . .
O O5 1.2230(2) 0.48129(16) 0.27460(10) 0.0313(4) Uani d . 1 . .
O O6 1.25526(19) 0.52204(15) 0.38914(10) 0.0246(4) Uani d . 1 . .
C C7 1.0872(2) 0.34329(19) 0.47509(13) 0.0159(4) Uani d . 1 . .
H H7 1.1201 0.3946 0.5044 0.019 Uiso calc R 1 . .
C C8 1.0029(2) 0.24721(19) 0.51215(13) 0.0152(4) Uani d . 1 . .
N N9 0.9606(2) 0.22901(17) 0.60139(11) 0.0187(4) Uani d . 1 . .
O O10 1.0221(2) 0.28525(15) 0.63892(10) 0.0267(4) Uani d . 1 . .
O O11 0.8644(2) 0.15906(15) 0.63199(10) 0.0269(4) Uani d . 1 . .
C C12 0.9546(2) 0.1685(2) 0.47014(13) 0.0165(4) Uani d . 1 . .
H H12 0.8964 0.1059 0.4977 0.02 Uiso calc R 1 . .
C C13 0.9295(3) 0.0975(2) 0.34540(13) 0.0176(5) Uani d . 1 . .
O O14 0.81962(18) 0.04407(14) 0.38263(9) 0.0207(3) Uani d . 1 . .
N N15 0.9857(2) 0.08830(17) 0.26587(11) 0.0189(4) Uani d . 1 . .
O O16 1.13586(18) 0.11886(14) 0.22609(9) 0.0213(4) Uani d . 1 . .
C C17 1.2273(3) -0.0039(2) 0.20221(14) 0.0206(5) Uani d . 1 . .
H H17 1.278 -0.0563 0.2458 0.025 Uiso calc R 1 . .
C C18 1.3444(3) 0.0181(2) 0.12586(14) 0.0243(5) Uani d . 1 . .
H H18 1.4385 0.0484 0.1223 0.029 Uiso calc R 1 . .
C C19 1.2969(3) -0.0111(2) 0.06383(14) 0.0259(5) Uani d . 1 . .
H H19 1.3561 -0.0057 0.0116 0.031 Uiso calc R 1 . .
C C20 1.1382(3) -0.0538(2) 0.08611(14) 0.0264(5) Uani d . 1 . .
H H20A 1.1434 -0.1343 0.0673 0.032 Uiso calc R 1 . .
H H20B 1.0571 0.0093 0.0635 0.032 Uiso calc R 1 . .
C C21 1.1035(3) -0.0680(2) 0.17955(13) 0.0200(5) Uani d . 1 . .
H H21 1.1197 -0.1586 0.2016 0.024 Uiso calc R 1 . .
C C22 0.9406(3) -0.0004(2) 0.22286(13) 0.0201(5) Uani d . 1 . .
H H22 0.8892 -0.0635 0.2626 0.024 Uiso calc R 1 . .
C C23 0.8278(3) 0.0653(2) 0.16619(14) 0.0240(5) Uani d . 1 . .
O O24 0.7600(2) 0.00814(17) 0.13342(10) 0.0308(4) Uani d . 1 . .
O O25 0.8140(2) 0.19225(16) 0.15572(10) 0.0307(4) Uani d . 1 . .
C C26 0.7075(4) 0.2615(3) 0.10190(17) 0.0400(7) Uani d . 1 . .
H H26A 0.7476 0.2395 0.0484 0.06 Uiso calc R 1 . .
H H26B 0.7009 0.3514 0.1007 0.06 Uiso calc R 1 . .
H H26C 0.6034 0.2394 0.121 0.06 Uiso calc R 1 . .
C C31 0.6061(2) 0.36166(19) 0.38716(13) 0.0163(4) Uani d . 1 . .
C C32 0.5616(2) 0.2795(2) 0.34533(13) 0.0176(5) Uani d . 1 . .
H H32 0.5863 0.2881 0.2891 0.021 Uiso calc R 1 . .
C C33 0.4798(2) 0.1845(2) 0.38893(13) 0.0173(5) Uani d . 1 . .
N N34 0.4341(2) 0.09760(17) 0.34395(12) 0.0205(4) Uani d . 1 . .
O O35 0.4812(2) 0.10687(17) 0.27083(10) 0.0318(4) Uani d . 1 . .
O O36 0.35044(19) 0.02069(15) 0.38273(10) 0.0253(4) Uani d . 1 . .
C C37 0.4382(2) 0.16728(19) 0.47197(13) 0.0175(5) Uani d . 1 . .
H H37 0.3799 0.1049 0.4997 0.021 Uiso calc R 1 . .
C C38 0.4885(2) 0.2484(2) 0.51171(13) 0.0164(4) Uani d . 1 . .
N N39 0.4501(2) 0.23228(17) 0.60065(11) 0.0196(4) Uani d . 1 . .
O O40 0.3526(2) 0.16400(16) 0.63497(10) 0.0290(4) Uani d . 1 . .
O O41 0.5182(2) 0.28796(15) 0.63533(10) 0.0268(4) Uani d . 1 . .
C C42 0.5721(2) 0.3436(2) 0.47166(13) 0.0175(5) Uani d . 1 . .
H H42 0.6055 0.3951 0.5007 0.021 Uiso calc R 1 . .
C C43 0.7027(3) 0.4644(2) 0.34872(13) 0.0179(5) Uani d . 1 . .
O O44 0.78205(18) 0.50231(14) 0.38786(9) 0.0209(3) Uani d . 1 . .
N N45 0.7092(2) 0.50775(18) 0.26884(11) 0.0209(4) Uani d . 1 . .
O O46 0.59327(19) 0.49161(14) 0.22645(9) 0.0234(4) Uani d . 1 . .
C C47 0.5203(3) 0.6231(2) 0.19852(14) 0.0242(5) Uani d . 1 . .
H H47 0.4338 0.6587 0.2395 0.029 Uiso calc R 1 . .
C C48 0.4685(3) 0.6268(2) 0.12065(15) 0.0294(6) Uani d . 1 . .
H H48 0.3777 0.5984 0.1157 0.035 Uiso calc R 1 . .
C C49 0.5688(3) 0.6761(3) 0.05900(16) 0.0346(6) Uani d . 1 . .
H H49 0.556 0.686 0.0054 0.042 Uiso calc R 1 . .
C C50 0.7046(3) 0.7143(3) 0.08449(15) 0.0358(6) Uani d . 1 . .
H H50A 0.7137 0.8021 0.0628 0.043 Uiso calc R 1 . .
H H50B 0.8045 0.6598 0.0666 0.043 Uiso calc R 1 . .
C C51 0.6601(3) 0.6973(2) 0.17758(14) 0.0241(5) Uani d . 1 . .
H H51 0.6251 0.7809 0.1962 0.029 Uiso calc R 1 . .
C C52 0.7859(3) 0.6152(2) 0.22667(14) 0.0221(5) Uani d . 1 . .
H H52 0.8012 0.664 0.2668 0.026 Uiso calc R 1 . .
C C53 0.9452(3) 0.5754(2) 0.17384(14) 0.0241(5) Uani d . 1 . .
O O54 1.0372(2) 0.64757(16) 0.14466(11) 0.0317(4) Uani d . 1 . .
O O55 0.9688(2) 0.45359(16) 0.16190(10) 0.0292(4) Uani d . 1 . .
C C56 1.1169(3) 0.4105(3) 0.10927(16) 0.0362(6) Uani d . 1 . .
H H56A 1.1234 0.4644 0.058 0.054 Uiso calc R 1 . .
H H56B 1.1202 0.3244 0.1012 0.054 Uiso calc R 1 . .
H H56C 1.2052 0.4142 0.1337 0.054 Uiso calc R 1 . .

loop_
_atom_site_aniso_label
_atom_site_aniso_U_11
_atom_site_aniso_U_22
_atom_site_aniso_U_33
_atom_site_aniso_U_12
_atom_site_aniso_U_13
_atom_site_aniso_U_23
C1 0.0128(10) 0.0146(10) 0.0202(11) 0.0019(8) -0.0055(8) -0.0069(8)
C2 0.0151(11) 0.0174(11) 0.0166(11) 0.0011(8) -0.0038(8) -0.0042(8)
C3 0.0127(10) 0.0142(10) 0.0211(12) -0.0016(8) -0.0034(9) -0.0026(8)
N4 0.0183(10) 0.0174(9) 0.0239(11) -0.0043(8) -0.0045(8) -0.0035(8)
O5 0.0433(11) 0.0351(10) 0.0194(9) -0.0212(8) -0.0033(8) -0.0003(7)
O6 0.0266(9) 0.0219(8) 0.0310(9) -0.0100(7) -0.0095(7) -0.0073(7)
C7 0.0122(10) 0.0154(10) 0.0217(12) 0.0023(8) -0.0071(9) -0.0072(9)
C8 0.0121(10) 0.0178(11) 0.0154(11) 0.0025(8) -0.0043(8) -0.0050(8)
N9 0.0192(10) 0.0189(9) 0.0183(10) -0.0016(8) -0.0046(8) -0.0035(8)
O10 0.0353(10) 0.0287(9) 0.0213(9) -0.0083(8) -0.0118(7) -0.0063(7)
O11 0.0319(9) 0.0299(9) 0.0204(9) -0.0129(8) -0.0024(7) -0.0017(7)
C12 0.0124(10) 0.0156(10) 0.0215(12) -0.0003(8) -0.0035(9) -0.0042(9)
C13 0.0181(11) 0.0160(11) 0.0199(12) -0.0003(9) -0.0079(9) -0.0037(9)
O14 0.0179(8) 0.0228(8) 0.0234(8) -0.0070(7) -0.0018(6) -0.0072(7)
N15 0.0194(10) 0.0240(10) 0.0168(10) -0.0108(8) -0.0014(8) -0.0067(8)
O16 0.0215(8) 0.0247(8) 0.0202(8) -0.0118(7) 0.0023(6) -0.0077(7)
C17 0.0226(12) 0.0226(11) 0.0194(12) -0.0071(9) -0.0030(9) -0.0077(9)
C18 0.0251(13) 0.0274(12) 0.0219(12) -0.0099(10) 0.0008(10) -0.0072(10)
C19 0.0290(13) 0.0275(13) 0.0198(12) -0.0055(10) 0.0008(10) -0.0055(10)
C20 0.0270(13) 0.0387(14) 0.0171(12) -0.0081(11) -0.0025(10) -0.0124(10)
C21 0.0233(12) 0.0208(11) 0.0191(12) -0.0069(9) -0.0054(9) -0.0060(9)
C22 0.0250(12) 0.0219(11) 0.0178(12) -0.0112(9) -0.0029(9) -0.0075(9)
C23 0.0229(12) 0.0285(13) 0.0221(12) -0.0048(10) -0.0019(10) -0.0103(10)
O24 0.0285(9) 0.0382(10) 0.0328(10) -0.0059(8) -0.0123(8) -0.0159(8)
O25 0.0382(10) 0.0264(9) 0.0315(10) -0.0015(8) -0.0165(8) -0.0067(7)
C26 0.0500(18) 0.0405(16) 0.0317(15) 0.0081(13) -0.0213(13) -0.0123(12)
C31 0.0126(10) 0.0148(10) 0.0217(12) -0.0002(8) -0.0044(9) -0.0038(9)
C32 0.0153(11) 0.0186(11) 0.0186(12) 0.0011(8) -0.0052(9) -0.0041(9)
C33 0.0144(10) 0.0153(10) 0.0240(12) -0.0002(8) -0.0060(9) -0.0073(9)
N34 0.0193(10) 0.0182(10) 0.0269(11) -0.0023(8) -0.0086(8) -0.0072(8)
O35 0.0441(11) 0.0366(10) 0.0211(10) -0.0182(8) -0.0053(8) -0.0085(7)
O36 0.0254(9) 0.0199(8) 0.0338(10) -0.0093(7) -0.0069(7) -0.0043(7)
C37 0.0135(10) 0.0129(10) 0.0257(12) -0.0004(8) -0.0044(9) -0.0030(9)
C38 0.0124(10) 0.0177(11) 0.0181(11) 0.0016(8) -0.0035(8) -0.0037(9)
N39 0.0182(10) 0.0186(9) 0.0213(10) -0.0014(8) -0.0022(8) -0.0051(8)
O40 0.0308(9) 0.0296(9) 0.0262(9) -0.0129(8) 0.0036(7) -0.0048(7)
O41 0.0300(9) 0.0285(9) 0.0248(9) -0.0079(7) -0.0062(7) -0.0069(7)
C42 0.0150(11) 0.0146(10) 0.0246(12) 0.0013(8) -0.0082(9) -0.0062(9)
C43 0.0151(11) 0.0158(11) 0.0236(12) -0.0016(8) -0.0039(9) -0.0057(9)
O44 0.0214(8) 0.0200(8) 0.0247(9) -0.0068(7) -0.0078(7) -0.0036(6)
N45 0.0250(10) 0.0241(10) 0.0184(10) -0.0124(8) -0.0073(8) -0.0019(8)
O46 0.0310(9) 0.0233(8) 0.0221(9) -0.0116(7) -0.0134(7) -0.0011(7)
C47 0.0253(12) 0.0229(12) 0.0253(13) -0.0062(10) -0.0062(10) -0.0012(10)
C48 0.0358(14) 0.0269(13) 0.0284(14) -0.0073(11) -0.0140(11) 0.0001(10)
C49 0.0433(16) 0.0377(15) 0.0226(14) -0.0041(12) -0.0123(12) 0.0005(11)
C50 0.0349(15) 0.0435(16) 0.0252(14) -0.0083(12) -0.0076(11) 0.0098(12)
C51 0.0262(13) 0.0217(12) 0.0249(13) -0.0068(10) -0.0045(10) -0.0016(9)
C52 0.0304(13) 0.0204(11) 0.0183(12) -0.0102(10) -0.0062(10) -0.0017(9)
C53 0.0280(13) 0.0254(12) 0.0212(12) -0.0086(10) -0.0089(10) 0.0007(10)
O54 0.0287(10) 0.0324(10) 0.0342(10) -0.0134(8) -0.0028(8) 0.0008(8)
O55 0.0315(10) 0.0266(9) 0.0284(9) -0.0067(7) -0.0002(8) -0.0059(7)
C56 0.0370(15) 0.0363(15) 0.0307(15) -0.0046(12) 0.0028(12) -0.0051(12)

loop_
_atom_type_symbol
_atom_type_description
_atom_type_scat_dispersion_real
_atom_type_scat_dispersion_imag
_atom_type_scat_source
C C 0.0033 0.0016 'International Tables Vol C Tables 4.2.6.8 and 6.1.1.4'
H H 0 0 'International Tables Vol C Tables 4.2.6.8 and 6.1.1.4'
N N 0.0061 0.0033 'International Tables Vol C Tables 4.2.6.8 and 6.1.1.4'
O O 0.0106 0.006 'International Tables Vol C Tables 4.2.6.8 and 6.1.1.4'

loop_
_geom_angle_atom_site_label_1
_geom_angle_atom_site_label_2
_geom_angle_atom_site_label_3
_geom_angle_site_symmetry_1
_geom_angle_site_symmetry_3
_geom_angle
_geom_angle_publ_flag
C2 C1 C12 . . 119.33(19) ?
C2 C1 C13 . . 125.21(19) ?
C12 C1 C13 . . 115.20(19) ?
C3 C2 C1 . . 118.7(2) ?
C3 C2 H2 . . 120.6 ?
C1 C2 H2 . . 120.6 ?
C2 C3 C7 . . 123.71(19) ?
C2 C3 N4 . . 118.47(19) ?
C7 C3 N4 . . 117.82(18) ?
O5 N4 O6 . . 124.19(18) ?
O5 N4 C3 . . 117.94(17) ?
O6 N4 C3 . . 117.87(18) ?
C8 C7 C3 . . 115.49(19) ?
C8 C7 H7 . . 122.3 ?
C3 C7 H7 . . 122.3 ?
C12 C8 C7 . . 123.4(2) ?
C12 C8 N9 . . 118.47(18) ?
C7 C8 N9 . . 118.09(18) ?
O11 N9 O10 . . 124.79(19) ?
O11 N9 C8 . . 116.85(17) ?
O10 N9 C8 . . 118.35(18) ?
C8 C12 C1 . . 119.23(19) ?
C8 C12 H12 . . 120.4 ?
C1 C12 H12 . . 120.4 ?
O14 C13 N15 . . 120.63(19) ?
O14 C13 C1 . . 119.92(19) ?
N15 C13 C1 . . 119.24(18) ?
C13 N15 O16 . . 122.19(17) ?
C13 N15 C22 . . 123.37(17) ?
O16 N15 C22 . . 109.47(15) ?
N15 O16 C17 . . 103.45(14) ?
O16 C17 C18 . . 110.40(18) ?
O16 C17 C21 . . 104.41(17) ?
C18 C17 C21 . . 105.22(18) ?
O16 C17 H17 . . 112.1 ?
C18 C17 H17 . . 112.1 ?
C21 C17 H17 . . 112.1 ?
C19 C18 C17 . . 111.1(2) ?
C19 C18 H18 . . 124.5 ?
C17 C18 H18 . . 124.5 ?
C18 C19 C20 . . 113.4(2) ?
C18 C19 H19 . . 123.3 ?
C20 C19 H19 . . 123.3 ?
C19 C20 C21 . . 103.39(18) ?
C19 C20 H20A . . 111.1 ?
C21 C20 H20A . . 111.1 ?
C19 C20 H20B . . 111.1 ?
C21 C20 H20B . . 111.1 ?
H20A C20 H20B . . 109 ?
C17 C21 C20 . . 105.39(18) ?
C17 C21 C22 . . 104.16(17) ?
C20 C21 C22 . . 118.67(19) ?
C17 C21 H21 . . 109.4 ?
C20 C21 H21 . . 109.4 ?
C22 C21 H21 . . 109.4 ?
N15 C22 C23 . . 112.66(18) ?
N15 C22 C21 . . 103.44(17) ?
C23 C22 C21 . . 113.97(18) ?
N15 C22 H22 . . 108.9 ?
C23 C22 H22 . . 108.9 ?
C21 C22 H22 . . 108.9 ?
O24 C23 O25 . . 124.3(2) ?
O24 C23 C22 . . 122.9(2) ?
O25 C23 C22 . . 112.79(19) ?
C23 O25 C26 . . 115.69(19) ?
O25 C26 H26A . . 109.5 ?
O25 C26 H26B . . 109.5 ?
H26A C26 H26B . . 109.5 ?
O25 C26 H26C . . 109.5 ?
H26A C26 H26C . . 109.5 ?
H26B C26 H26C . . 109.5 ?
C32 C31 C42 . . 119.20(19) ?
C32 C31 C43 . . 124.9(2) ?
C42 C31 C43 . . 115.68(19) ?
C33 C32 C31 . . 118.8(2) ?
C33 C32 H32 . . 120.6 ?
C31 C32 H32 . . 120.6 ?
C37 C33 C32 . . 123.6(2) ?
C37 C33 N34 . . 118.10(19) ?
C32 C33 N34 . . 118.30(19) ?
O35 N34 O36 . . 124.40(18) ?
O35 N34 C33 . . 118.04(18) ?
O36 N34 C33 . . 117.56(18) ?
C33 C37 C38 . . 115.97(19) ?
C33 C37 H37 . . 122 ?
C38 C37 H37 . . 122 ?
C42 C38 C37 . . 123.0(2) ?
C42 C38 N39 . . 118.83(19) ?
C37 C38 N39 . . 118.16(19) ?
O41 N39 O40 . . 124.37(19) ?
O41 N39 C38 . . 117.38(18) ?
O40 N39 C38 . . 118.24(18) ?
C38 C42 C31 . . 119.3(2) ?
C38 C42 H42 . . 120.3 ?
C31 C42 H42 . . 120.3 ?
O44 C43 N45 . . 120.51(19) ?
O44 C43 C31 . . 120.4(2) ?
N45 C43 C31 . . 118.93(19) ?
C43 N45 O46 . . 121.93(17) ?
C43 N45 C52 . . 123.86(18) ?
O46 N45 C52 . . 109.63(16) ?
N45 O46 C47 . . 103.91(15) ?
O46 C47 C48 . . 109.52(19) ?
O46 C47 C51 . . 104.18(18) ?
C48 C47 C51 . . 105.38(19) ?
O46 C47 H47 . . 112.4 ?
C48 C47 H47 . . 112.4 ?
C51 C47 H47 . . 112.4 ?
C49 C48 C47 . . 111.0(2) ?
C49 C48 H48 . . 124.5 ?
C47 C48 H48 . . 124.5 ?
C48 C49 C50 . . 113.1(2) ?
C48 C49 H49 . . 123.4 ?
C50 C49 H49 . . 123.4 ?
C49 C50 C51 . . 103.6(2) ?
C49 C50 H50A . . 111 ?
C51 C50 H50A . . 111 ?
C49 C50 H50B . . 111 ?
C51 C50 H50B . . 111 ?
H50A C50 H50B . . 109 ?
C47 C51 C50 . . 105.2(2) ?
C47 C51 C52 . . 104.17(18) ?
C50 C51 C52 . . 117.9(2) ?
C47 C51 H51 . . 109.7 ?
C50 C51 H51 . . 109.7 ?
C52 C51 H51 . . 109.7 ?
N45 C52 C53 . . 113.37(19) ?
N45 C52 C51 . . 103.52(18) ?
C53 C52 C51 . . 112.90(19) ?
N45 C52 H52 . . 109 ?
C53 C52 H52 . . 108.9 ?
C51 C52 H52 . . 109 ?
O54 C53 O55 . . 124.6(2) ?
O54 C53 C52 . . 123.0(2) ?
O55 C53 C52 . . 112.42(19) ?
C53 O55 C56 . . 115.30(19) ?
O55 C56 H56A . . 109.5 ?
O55 C56 H56B . . 109.5 ?
H56A C56 H56B . . 109.5 ?
O55 C56 H56C . . 109.5 ?
H56A C56 H56C . . 109.5 ?
H56B C56 H56C . . 109.5 ?

loop_
_geom_bond_atom_site_label_1
_geom_bond_atom_site_label_2
_geom_bond_site_symmetry_2
_geom_bond_distance
_geom_bond_publ_flag
C1 C2 . 1.390(3) ?
C1 C12 . 1.393(3) ?
C1 C13 . 1.510(3) ?
C2 C3 . 1.384(3) ?
C2 H2 . 0.93 ?
C3 C7 . 1.385(3) ?
C3 N4 . 1.473(3) ?
N4 O5 . 1.222(2) ?
N4 O6 . 1.226(2) ?
C7 C8 . 1.380(3) ?
C7 H7 . 0.93 ?
C8 C12 . 1.380(3) ?
C8 N9 . 1.477(3) ?
N9 O11 . 1.217(2) ?
N9 O10 . 1.218(2) ?
C12 H12 . 0.93 ?
C13 O14 . 1.222(3) ?
C13 N15 . 1.356(3) ?
N15 O16 . 1.416(2) ?
N15 C22 . 1.463(3) ?
O16 C17 . 1.480(3) ?
C17 C18 . 1.491(3) ?
C17 C21 . 1.539(3) ?
C17 H17 . 0.98 ?
C18 C19 . 1.323(3) ?
C18 H18 . 0.93 ?
C19 C20 . 1.499(3) ?
C19 H19 . 0.93 ?
C20 C21 . 1.545(3) ?
C20 H20A . 0.97 ?
C20 H20B . 0.97 ?
C21 C22 . 1.556(3) ?
C21 H21 . 0.98 ?
C22 C23 . 1.512(3) ?
C22 H22 . 0.98 ?
C23 O24 . 1.206(3) ?
C23 O25 . 1.338(3) ?
O25 C26 . 1.451(3) ?
C26 H26A . 0.96 ?
C26 H26B . 0.96 ?
C26 H26C . 0.96 ?
C31 C32 . 1.390(3) ?
C31 C42 . 1.396(3) ?
C31 C43 . 1.505(3) ?
C32 C33 . 1.388(3) ?
C32 H32 . 0.93 ?
C33 C37 . 1.375(3) ?
C33 N34 . 1.473(3) ?
N34 O35 . 1.221(2) ?
N34 O36 . 1.230(2) ?
C37 C38 . 1.384(3) ?
C37 H37 . 0.93 ?
C38 C42 . 1.381(3) ?
C38 N39 . 1.470(3) ?
N39 O41 . 1.218(2) ?
N39 O40 . 1.226(2) ?
C42 H42 . 0.93 ?
C43 O44 . 1.225(3) ?
C43 N45 . 1.355(3) ?
N45 O46 . 1.414(2) ?
N45 C52 . 1.461(3) ?
O46 C47 . 1.476(3) ?
C47 C48 . 1.483(3) ?
C47 C51 . 1.540(3) ?
C47 H47 . 0.98 ?
C48 C49 . 1.326(4) ?
C48 H48 . 0.93 ?
C49 C50 . 1.498(4) ?
C49 H49 . 0.93 ?
C50 C51 . 1.541(3) ?
C50 H50A . 0.97 ?
C50 H50B . 0.97 ?
C51 C52 . 1.557(3) ?
C51 H51 . 0.98 ?
C52 C53 . 1.513(3) ?
C52 H52 . 0.98 ?
C53 O54 . 1.204(3) ?
C53 O55 . 1.338(3) ?
O55 C56 . 1.450(3) ?
C56 H56A . 0.96 ?
C56 H56B . 0.96 ?
C56 H56C . 0.96 ?

loop_
_geom_hbond_atom_site_label_D
_geom_hbond_atom_site_label_H
_geom_hbond_atom_site_label_A
_geom_hbond_site_symmetry_A
_geom_hbond_distance_DH
_geom_hbond_distance_HA
_geom_hbond_distance_DA
_geom_hbond_angle_DHA
C17 H17 O11 2_756 0.98 2.40 3.064(3) 124
C47 H47 O41 2_666 0.98 2.45 3.083(3) 122

loop_
_geom_torsion_atom_site_label_1
_geom_torsion_atom_site_label_2
_geom_torsion_atom_site_label_3
_geom_torsion_atom_site_label_4
_geom_torsion_site_symmetry_1
_geom_torsion_site_symmetry_2
_geom_torsion_site_symmetry_3
_geom_torsion_site_symmetry_4
_geom_torsion
_geom_torsion_publ_flag
C12 C1 C2 C3 . . . . 2.4(3) ?
C13 C1 C2 C3 . . . . 176.23(19) ?
C1 C2 C3 C7 . . . . -0.3(3) ?
C1 C2 C3 N4 . . . . -179.91(18) ?
C2 C3 N4 O5 . . . . 5.2(3) ?
C7 C3 N4 O5 . . . . -174.49(19) ?
C2 C3 N4 O6 . . . . -174.10(19) ?
C7 C3 N4 O6 . . . . 6.2(3) ?
C2 C3 C7 C8 . . . . -1.4(3) ?
N4 C3 C7 C8 . . . . 178.24(18) ?
C3 C7 C8 C12 . . . . 1.0(3) ?
C3 C7 C8 N9 . . . . -178.24(18) ?
C12 C8 N9 O11 . . . . -11.2(3) ?
C7 C8 N9 O11 . . . . 168.04(19) ?
C12 C8 N9 O10 . . . . 169.49(19) ?
C7 C8 N9 O10 . . . . -11.2(3) ?
C7 C8 C12 C1 . . . . 1.1(3) ?
N9 C8 C12 C1 . . . . -179.67(18) ?
C2 C1 C12 C8 . . . . -2.8(3) ?
C13 C1 C12 C8 . . . . -177.25(18) ?
C2 C1 C13 O14 . . . . -156.4(2) ?
C12 C1 C13 O14 . . . . 17.7(3) ?
C2 C1 C13 N15 . . . . 18.3(3) ?
C12 C1 C13 N15 . . . . -167.64(19) ?
O14 C13 N15 O16 . . . . -163.04(19) ?
C1 C13 N15 O16 . . . . 22.3(3) ?
O14 C13 N15 C22 . . . . -10.6(3) ?
C1 C13 N15 C22 . . . . 174.73(19) ?
C13 N15 O16 C17 . . . . 116.3(2) ?
C22 N15 O16 C17 . . . . -39.5(2) ?
N15 O16 C17 C18 . . . . 148.95(18) ?
N15 O16 C17 C21 . . . . 36.3(2) ?
O16 C17 C18 C19 . . . . -105.7(2) ?
C21 C17 C18 C19 . . . . 6.4(3) ?
C17 C18 C19 C20 . . . . 1.9(3) ?
C18 C19 C20 C21 . . . . -9.1(3) ?
O16 C17 C21 C20 . . . . 104.78(19) ?
C18 C17 C21 C20 . . . . -11.5(2) ?
O16 C17 C21 C22 . . . . -20.9(2) ?
C18 C17 C21 C22 . . . . -137.14(19) ?
C19 C20 C21 C17 . . . . 12.2(2) ?
C19 C20 C21 C22 . . . . 128.3(2) ?
C13 N15 C22 C23 . . . . 106.4(2) ?
O16 N15 C22 C23 . . . . -98.2(2) ?
C13 N15 C22 C21 . . . . -130.1(2) ?
O16 N15 C22 C21 . . . . 25.4(2) ?
C17 C21 C22 N15 . . . . -1.6(2) ?
C20 C21 C22 N15 . . . . -118.4(2) ?
C17 C21 C22 C23 . . . . 121.1(2) ?
C20 C21 C22 C23 . . . . 4.3(3) ?
N15 C22 C23 O24 . . . . -169.9(2) ?
C21 C22 C23 O24 . . . . 72.7(3) ?
N15 C22 C23 O25 . . . . 11.2(3) ?
C21 C22 C23 O25 . . . . -106.3(2) ?
O24 C23 O25 C26 . . . . 1.0(3) ?
C22 C23 O25 C26 . . . . 179.9(2) ?
C42 C31 C32 C33 . . . . 2.2(3) ?
C43 C31 C32 C33 . . . . 176.5(2) ?
C31 C32 C33 C37 . . . . 0.6(3) ?
C31 C32 C33 N34 . . . . -179.63(18) ?
C37 C33 N34 O35 . . . . -174.67(19) ?
C32 C33 N34 O35 . . . . 5.6(3) ?
C37 C33 N34 O36 . . . . 5.6(3) ?
C32 C33 N34 O36 . . . . -174.15(19) ?
C32 C33 C37 C38 . . . . -2.4(3) ?
N34 C33 C37 C38 . . . . 177.81(18) ?
C33 C37 C38 C42 . . . . 1.5(3) ?
C33 C37 C38 N39 . . . . -178.77(18) ?
C42 C38 N39 O41 . . . . -13.0(3) ?
C37 C38 N39 O41 . . . . 167.26(19) ?
C42 C38 N39 O40 . . . . 167.13(19) ?
C37 C38 N39 O40 . . . . -12.6(3) ?
C37 C38 C42 C31 . . . . 1.2(3) ?
N39 C38 C42 C31 . . . . -178.54(18) ?
C32 C31 C42 C38 . . . . -3.0(3) ?
C43 C31 C42 C38 . . . . -177.91(19) ?
C32 C31 C43 O44 . . . . -154.8(2) ?
C42 C31 C43 O44 . . . . 19.7(3) ?
C32 C31 C43 N45 . . . . 20.6(3) ?
C42 C31 C43 N45 . . . . -164.86(19) ?
O44 C43 N45 O46 . . . . -164.20(19) ?
C31 C43 N45 O46 . . . . 20.4(3) ?
O44 C43 N45 C52 . . . . -10.7(3) ?
C31 C43 N45 C52 . . . . 173.9(2) ?
C43 N45 O46 C47 . . . . 118.3(2) ?
C52 N45 O46 C47 . . . . -38.5(2) ?
N45 O46 C47 C48 . . . . 148.66(18) ?
N45 O46 C47 C51 . . . . 36.3(2) ?
O46 C47 C48 C49 . . . . -103.5(2) ?
C51 C47 C48 C49 . . . . 8.1(3) ?
C47 C48 C49 C50 . . . . -0.2(3) ?
C48 C49 C50 C51 . . . . -7.8(3) ?
O46 C47 C51 C50 . . . . 103.0(2) ?
C48 C47 C51 C50 . . . . -12.3(3) ?
O46 C47 C51 C52 . . . . -21.7(2) ?
C48 C47 C51 C52 . . . . -137.0(2) ?
C49 C50 C51 C47 . . . . 12.0(3) ?
C49 C50 C51 C52 . . . . 127.5(2) ?
C43 N45 C52 C53 . . . . 104.7(2) ?
O46 N45 C52 C53 . . . . -99.0(2) ?
C43 N45 C52 C51 . . . . -132.6(2) ?
O46 N45 C52 C51 . . . . 23.7(2) ?
C47 C51 C52 N45 . . . . -0.1(2) ?
C50 C51 C52 N45 . . . . -116.2(2) ?
C47 C51 C52 C53 . . . . 122.8(2) ?
C50 C51 C52 C53 . . . . 6.7(3) ?
N45 C52 C53 O54 . . . . -168.0(2) ?
C51 C52 C53 O54 . . . . 74.7(3) ?
N45 C52 C53 O55 . . . . 13.8(3) ?
C51 C52 C53 O55 . . . . -103.5(2) ?
O54 C53 O55 C56 . . . . -0.4(3) ?
C52 C53 O55 C56 . . . . 177.8(2) ?
